data_7226774
loop_
_publ_author_name
'Lin, Shuang-Yan'
'Wang, Chunlai'
'Xu, Zhikun'

_publ_section_title
;
 Syntheses, Structures and Magnetic Properties of Symmetrical Schiff-base
 Supported Dinuclear Ln(III) Compounds
;
_journal_name_full 'RSC Adv.'
_journal_paper_doi 10.1039/C6RA16669E
_journal_year 2016
_chemical_formula_sum 'C68 H66 N4 O18 Sm2'
_chemical_formula_weight 1527.95
_chemical_name_systematic 1
_space_group_IT_number 2
_symmetry_cell_setting triclinic
_symmetry_space_group_name_Hall '-P 1'
_symmetry_space_group_name_H-M 'P -1'
_atom_sites_solution_hydrogens geom
_atom_sites_solution_primary direct
_atom_sites_solution_secondary difmap
_audit_creation_method SHELXL-97
_audit_update_record
;
2016-06-28 deposited with the CCDC.
2016-10-10 downloaded from the CCDC.
;
_cell_angle_alpha 94.2910(10)
_cell_angle_beta 112.9100(10)
_cell_angle_gamma 97.5240(10)
_cell_formula_units_Z 1
_cell_length_a 11.1124(5)
_cell_length_b 11.4404(5)
_cell_length_c 13.6416(7)
_cell_measurement_reflns_used 5561
_cell_measurement_temperature 185(2)
_cell_measurement_theta_max 26.03
_cell_measurement_theta_min 2.27
_cell_volume 1568.61(13)
_computing_cell_refinement 'Bruker SMART'
_computing_data_collection 'Bruker SMART'
_computing_data_reduction 'Bruker SAINT'
_computing_molecular_graphics 'Bruker SHELXTL'
_computing_publication_material 'Bruker SHELXTL'
_computing_structure_refinement 'SHELXL-97 (Sheldrick, 1997)'
_computing_structure_solution 'SHELXS-97 (Sheldrick, 1990)'
_diffrn_ambient_temperature 185(2)
_diffrn_measured_fraction_theta_full 0.988
_diffrn_measured_fraction_theta_max 0.988
_diffrn_measurement_device_type 'CCD area detector'
_diffrn_measurement_method 'phi and omega scans'
_diffrn_radiation_monochromator graphite
_diffrn_radiation_source 'fine-focus sealed tube'
_diffrn_radiation_type MoK\a
_diffrn_radiation_wavelength 0.71073
_diffrn_reflns_av_R_equivalents 0.0244
_diffrn_reflns_av_sigmaI/netI 0.0542
_diffrn_reflns_limit_h_max 13
_diffrn_reflns_limit_h_min -12
_diffrn_reflns_limit_k_max 14
_diffrn_reflns_limit_k_min -12
_diffrn_reflns_limit_l_max 16
_diffrn_reflns_limit_l_min -13
_diffrn_reflns_number 8721
_diffrn_reflns_theta_full 26.03
_diffrn_reflns_theta_max 26.03
_diffrn_reflns_theta_min 1.81
_exptl_absorpt_coefficient_mu 1.931
_exptl_absorpt_correction_T_max 0.7738
_exptl_absorpt_correction_T_min 0.7105
_exptl_absorpt_correction_type multi-scan
_exptl_crystal_colour yellow
_exptl_crystal_density_diffrn 1.618
_exptl_crystal_density_method 'not measured'
_exptl_crystal_description block
_exptl_crystal_F_000 770
_exptl_crystal_size_max 0.19
_exptl_crystal_size_mid 0.16
_exptl_crystal_size_min 0.14
_refine_diff_density_max 0.766
_refine_diff_density_min -0.931
_refine_diff_density_rms 0.117
_refine_ls_extinction_method none
_refine_ls_goodness_of_fit_ref 1.024
_refine_ls_hydrogen_treatment mixed
_refine_ls_matrix_type full
_refine_ls_number_parameters 417
_refine_ls_number_reflns 6099
_refine_ls_number_restraints 0
_refine_ls_restrained_S_all 1.024
_refine_ls_R_factor_all 0.0428
_refine_ls_R_factor_gt 0.0338
_refine_ls_shift/su_max 0.001
_refine_ls_shift/su_mean 0.000
_refine_ls_structure_factor_coef Fsqd
_refine_ls_weighting_details 'calc w=1/[\s^2^(Fo^2^)+(0.0314P)^2^+1.3892P] where P=(Fo^2^+2Fc^2^)/3'
_refine_ls_weighting_scheme calc
_refine_ls_wR_factor_gt 0.0721
_refine_ls_wR_factor_ref 0.0765
_reflns_number_gt 5271
_reflns_number_total 6099
_reflns_threshold_expression >2sigma(I)
_cod_data_source_file c6ra16669e2.cif
_cod_data_source_block 1
_cod_depositor_comments
;
The following automatic conversions were performed:

'_symmetry_cell_setting' value 'Triclinic' changed to 'triclinic'
according to
/usr/data/users/saulius/crontab/automatic-downloads/rss-feeds/RSC/lib/dictionaries/cif_core.dic
dictionary named 'cif_core.dic' version 2.4.2 from 2011-04-26.

Automatic conversion script
Id: cif_fix_values 4268 2015-11-12 08:31:59Z antanas 
;
_cod_original_cell_volume 1568.60(13)
_cod_original_sg_symbol_H-M p-1
_cod_database_code 7226774

loop_
_symmetry_equiv_pos_as_xyz
'x, y, z'
'-x, -y, -z'

loop_
_atom_site_label
_atom_site_type_symbol
_atom_site_fract_x
_atom_site_fract_y
_atom_site_fract_z
_atom_site_U_iso_or_equiv
_atom_site_adp_type
_atom_site_occupancy
_atom_site_symmetry_multiplicity
_atom_site_calc_flag
_atom_site_refinement_flags
Sm1 Sm 0.597989(19) 0.176290(18) 0.416445(17) 0.01452(7) Uani 1 1 d .
N1 N 0.6305(3) 0.3606(3) 0.5480(3) 0.0176(7) Uani 1 1 d .
N2 N 1.0098(3) 0.1872(3) 0.4512(3) 0.0201(7) Uani 1 1 d .
O1 O 0.8166(2) 0.2706(2) 0.4793(2) 0.0173(6) Uani 1 1 d .
H1 H 0.8588 0.2330 0.4402 0.021 Uiso 1 1 calc R
O2 O 0.4298(3) 0.1691(2) 0.5078(2) 0.0190(6) Uani 1 1 d .
H2 H 0.3542 0.1079 0.4854 0.023 Uiso 1 1 calc R
O3 O 1.1412(4) 0.2289(3) 0.3030(4) 0.0516(11) Uani 1 1 d .
H3 H 1.2154 0.2140 0.3083 0.077 Uiso 1 1 calc R
O4 O 0.7294(3) 0.0227(2) 0.3833(2) 0.0228(6) Uani 1 1 d .
O5 O 0.6040(3) 0.1020(2) 0.2443(2) 0.0207(6) Uani 1 1 d .
O8 O 0.4536(3) -0.0093(2) 0.3634(2) 0.0182(6) Uani 1 1 d .
O6 O 0.5782(3) 0.3525(2) 0.3158(2) 0.0222(6) Uani 1 1 d .
O7 O 0.3902(3) 0.2383(2) 0.2909(2) 0.0205(6) Uani 1 1 d .
O9 O 0.3022(3) -0.1061(2) 0.4117(2) 0.0200(6) Uani 1 1 d .
C1 C 0.9021(4) 0.3565(3) 0.5488(3) 0.0172(8) Uani 1 1 d .
C2 C 0.8684(4) 0.4382(3) 0.6127(3) 0.0168(8) Uani 1 1 d .
C3 C 0.9666(4) 0.5271(3) 0.6858(3) 0.0205(9) Uani 1 1 d .
H3A H 0.9418 0.5799 0.7289 0.025 Uiso 1 1 calc R
C4 C 1.1004(4) 0.5439(4) 0.7001(3) 0.0202(9) Uani 1 1 d .
C5 C 1.1319(4) 0.4652(4) 0.6371(3) 0.0192(9) Uani 1 1 d .
H5 H 1.2210 0.4746 0.6433 0.023 Uiso 1 1 calc R
C6 C 1.0385(4) 0.3710(3) 0.5635(3) 0.0171(8) Uani 1 1 d .
C7 C 0.7343(4) 0.4354(3) 0.6071(3) 0.0194(9) Uani 1 1 d .
H7 H 0.7230 0.4961 0.6525 0.023 Uiso 1 1 calc R
C8 C 0.5070(4) 0.3747(4) 0.5599(3) 0.0197(9) Uani 1 1 d .
H8A H 0.4397 0.3891 0.4909 0.024 Uiso 1 1 calc R
H8B H 0.5238 0.4434 0.6149 0.024 Uiso 1 1 calc R
C9 C 0.4580(4) 0.2622(4) 0.5933(3) 0.0216(9) Uani 1 1 d .
H9A H 0.5266 0.2455 0.6606 0.026 Uiso 1 1 calc R
H9B H 0.3770 0.2697 0.6055 0.026 Uiso 1 1 calc R
C10 C 1.1998(4) 0.6417(4) 0.7824(4) 0.0281(10) Uani 1 1 d .
H10A H 1.2656 0.6068 0.8382 0.042 Uiso 1 1 calc R
H10B H 1.1542 0.6891 0.8151 0.042 Uiso 1 1 calc R
H10C H 1.2444 0.6928 0.7478 0.042 Uiso 1 1 calc R
C11 C 1.0828(4) 0.2856(4) 0.5095(3) 0.0195(9) Uani 1 1 d .
H11 H 1.1722 0.3021 0.5168 0.023 Uiso 1 1 calc R
C12 C 1.0618(4) 0.0975(4) 0.4028(4) 0.0245(10) Uani 1 1 d .
H12A H 1.0093 0.0178 0.3951 0.029 Uiso 1 1 calc R
H12B H 1.1548 0.0963 0.4515 0.029 Uiso 1 1 calc R
C13 C 1.0567(5) 0.1219(4) 0.2949(4) 0.0351(12) Uani 1 1 d .
H13A H 1.0834 0.0551 0.2623 0.042 Uiso 1 1 calc R
H13B H 0.9645 0.1272 0.2471 0.042 Uiso 1 1 calc R
C14 C 0.6726(4) -0.0796(3) 0.2084(3) 0.0191(9) Uani 1 1 d .
C15 C 0.7537(4) -0.1636(4) 0.2462(3) 0.0218(9) Uani 1 1 d .
H15 H 0.8096 -0.1567 0.3204 0.026 Uiso 1 1 calc R
C16 C 0.7527(5) -0.2571(4) 0.1755(4) 0.0304(11) Uani 1 1 d .
H16 H 0.8087 -0.3138 0.2016 0.037 Uiso 1 1 calc R
C17 C 0.6722(5) -0.2694(4) 0.0679(4) 0.0307(11) Uani 1 1 d .
H17 H 0.6722 -0.3342 0.0201 0.037 Uiso 1 1 calc R
C18 C 0.5914(5) -0.1869(4) 0.0300(4) 0.0329(11) Uani 1 1 d .
H18 H 0.5354 -0.1947 -0.0442 0.039 Uiso 1 1 calc R
C19 C 0.5916(4) -0.0925(4) 0.0999(4) 0.0271(10) Uani 1 1 d .
H19 H 0.5356 -0.0360 0.0731 0.033 Uiso 1 1 calc R
C20 C 0.6693(4) 0.0206(3) 0.2826(3) 0.0178(8) Uani 1 1 d .
C21 C 0.2429(4) -0.0943(3) 0.2261(3) 0.0191(9) Uani 1 1 d .
C22 C 0.2753(4) -0.0454(4) 0.1476(4) 0.0279(10) Uani 1 1 d .
H22 H 0.3586 0.0044 0.1666 0.033 Uiso 1 1 calc R
C23 C 0.1848(5) -0.0696(5) 0.0410(4) 0.0405(13) Uani 1 1 d .
H23 H 0.2063 -0.0360 -0.0130 0.049 Uiso 1 1 calc R
C24 C 0.0647(5) -0.1420(5) 0.0133(4) 0.0408(13) Uani 1 1 d .
H24 H 0.0035 -0.1585 -0.0598 0.049 Uiso 1 1 calc R
C25 C 0.0323(4) -0.1910(5) 0.0914(4) 0.0373(12) Uani 1 1 d .
H25 H -0.0512 -0.2407 0.0720 0.045 Uiso 1 1 calc R
C26 C 0.1214(4) -0.1675(4) 0.1972(4) 0.0255(10) Uani 1 1 d .
H26 H 0.0994 -0.2018 0.2507 0.031 Uiso 1 1 calc R
C27 C 0.3387(4) -0.0675(3) 0.3421(3) 0.0148(8) Uani 1 1 d .
C28 C 0.3797(4) 0.4063(3) 0.1953(3) 0.0162(8) Uani 1 1 d .
C29 C 0.2421(4) 0.3852(4) 0.1482(3) 0.0216(9) Uani 1 1 d .
H29 H 0.1941 0.3157 0.1587 0.026 Uiso 1 1 calc R
C30 C 0.1747(5) 0.4646(4) 0.0863(4) 0.0342(11) Uani 1 1 d .
H30 H 0.0804 0.4492 0.0545 0.041 Uiso 1 1 calc R
C31 C 0.2419(5) 0.5653(4) 0.0702(4) 0.0359(12) Uani 1 1 d .
H31 H 0.1945 0.6208 0.0295 0.043 Uiso 1 1 calc R
C32 C 0.3804(5) 0.5859(4) 0.1137(4) 0.0330(11) Uani 1 1 d .
H32 H 0.4277 0.6540 0.1005 0.040 Uiso 1 1 calc R
C33 C 0.4480(4) 0.5069(4) 0.1758(4) 0.0254(10) Uani 1 1 d .
H33 H 0.5423 0.5210 0.2057 0.030 Uiso 1 1 calc R
C34 C 0.4539(4) 0.3268(3) 0.2707(3) 0.0169(8) Uani 1 1 d .

loop_
_atom_site_aniso_label
_atom_site_aniso_U_11
_atom_site_aniso_U_22
_atom_site_aniso_U_33
_atom_site_aniso_U_23
_atom_site_aniso_U_13
_atom_site_aniso_U_12
Sm1 0.01244(11) 0.01415(11) 0.01573(11) 0.00295(7) 0.00454(8) 0.00128(7)
N1 0.0173(17) 0.0156(17) 0.0212(19) 0.0034(14) 0.0090(15) 0.0025(14)
N2 0.0208(18) 0.0235(19) 0.0170(18) 0.0040(15) 0.0081(15) 0.0053(15)
O1 0.0131(14) 0.0205(15) 0.0196(15) 0.0008(12) 0.0081(12) 0.0034(11)
O2 0.0159(14) 0.0161(14) 0.0222(16) 0.0036(12) 0.0060(12) -0.0021(11)
O3 0.058(2) 0.053(2) 0.086(3) 0.045(2) 0.060(2) 0.038(2)
O4 0.0216(15) 0.0287(16) 0.0154(15) 0.0005(12) 0.0039(13) 0.0082(13)
O5 0.0245(15) 0.0200(15) 0.0214(16) 0.0067(12) 0.0117(13) 0.0065(12)
O8 0.0176(14) 0.0165(14) 0.0167(15) 0.0018(11) 0.0041(12) -0.0009(11)
O6 0.0144(14) 0.0214(15) 0.0278(17) 0.0080(13) 0.0052(13) 0.0011(12)
O7 0.0169(14) 0.0216(15) 0.0230(16) 0.0099(12) 0.0069(12) 0.0035(12)
O9 0.0152(14) 0.0267(16) 0.0172(15) 0.0048(12) 0.0061(12) 0.0013(12)
C1 0.019(2) 0.018(2) 0.014(2) 0.0071(16) 0.0060(17) 0.0006(16)
C2 0.018(2) 0.015(2) 0.019(2) 0.0035(16) 0.0094(17) 0.0008(16)
C3 0.024(2) 0.017(2) 0.020(2) 0.0041(17) 0.0091(18) 0.0002(17)
C4 0.022(2) 0.020(2) 0.016(2) 0.0033(17) 0.0076(18) -0.0038(17)
C5 0.014(2) 0.023(2) 0.019(2) 0.0074(17) 0.0052(17) 0.0000(16)
C6 0.016(2) 0.017(2) 0.021(2) 0.0067(16) 0.0088(17) 0.0020(16)
C7 0.023(2) 0.018(2) 0.019(2) 0.0012(17) 0.0090(18) 0.0061(17)
C8 0.014(2) 0.020(2) 0.024(2) 0.0004(17) 0.0075(18) 0.0038(16)
C9 0.016(2) 0.026(2) 0.026(2) 0.0038(18) 0.0107(18) 0.0053(17)
C10 0.024(2) 0.030(2) 0.026(2) 0.001(2) 0.009(2) -0.0047(19)
C11 0.0116(19) 0.027(2) 0.019(2) 0.0081(18) 0.0047(17) 0.0037(17)
C12 0.021(2) 0.024(2) 0.031(3) 0.0031(19) 0.011(2) 0.0068(18)
C13 0.037(3) 0.050(3) 0.031(3) 0.010(2) 0.020(2) 0.026(2)
C14 0.022(2) 0.016(2) 0.022(2) 0.0034(17) 0.0123(18) 0.0019(17)
C15 0.021(2) 0.027(2) 0.020(2) 0.0048(18) 0.0088(18) 0.0067(18)
C16 0.035(3) 0.027(2) 0.036(3) 0.008(2) 0.018(2) 0.013(2)
C17 0.042(3) 0.028(2) 0.029(3) 0.002(2) 0.022(2) 0.005(2)
C18 0.042(3) 0.039(3) 0.015(2) 0.000(2) 0.011(2) 0.003(2)
C19 0.032(3) 0.030(2) 0.022(2) 0.0075(19) 0.011(2) 0.009(2)
C20 0.015(2) 0.019(2) 0.022(2) 0.0022(17) 0.0114(18) 0.0004(16)
C21 0.017(2) 0.018(2) 0.020(2) -0.0001(17) 0.0053(17) 0.0036(16)
C22 0.021(2) 0.033(3) 0.022(2) 0.005(2) 0.0023(19) -0.0041(19)
C23 0.036(3) 0.057(3) 0.021(3) 0.011(2) 0.008(2) -0.007(2)
C24 0.029(3) 0.058(3) 0.019(3) 0.001(2) -0.003(2) -0.003(2)
C25 0.017(2) 0.055(3) 0.028(3) -0.003(2) 0.003(2) -0.011(2)
C26 0.021(2) 0.033(3) 0.021(2) 0.0031(19) 0.0081(19) 0.0017(19)
C27 0.017(2) 0.0106(18) 0.018(2) 0.0029(16) 0.0072(17) 0.0055(15)
C28 0.020(2) 0.017(2) 0.013(2) -0.0001(16) 0.0078(17) 0.0065(16)
C29 0.021(2) 0.028(2) 0.019(2) 0.0081(18) 0.0111(18) 0.0041(18)
C30 0.025(2) 0.050(3) 0.034(3) 0.018(2) 0.013(2) 0.014(2)
C31 0.040(3) 0.043(3) 0.035(3) 0.022(2) 0.018(2) 0.022(2)
C32 0.040(3) 0.030(3) 0.032(3) 0.014(2) 0.016(2) 0.004(2)
C33 0.023(2) 0.029(2) 0.024(2) 0.0078(19) 0.0100(19) 0.0020(19)
C34 0.018(2) 0.018(2) 0.015(2) -0.0021(16) 0.0075(17) 0.0019(16)

loop_
_atom_type_symbol
_atom_type_description
_atom_type_scat_dispersion_real
_atom_type_scat_dispersion_imag
_atom_type_scat_source
C C 0.0033 0.0016 'International Tables Vol C Tables 4.2.6.8 and 6.1.1.4'
H H 0.0000 0.0000 'International Tables Vol C Tables 4.2.6.8 and 6.1.1.4'
N N 0.0061 0.0033 'International Tables Vol C Tables 4.2.6.8 and 6.1.1.4'
O O 0.0106 0.0060 'International Tables Vol C Tables 4.2.6.8 and 6.1.1.4'
Sm Sm -0.1638 3.4418 'International Tables Vol C Tables 4.2.6.8 and 6.1.1.4'

loop_
_geom_angle_atom_site_label_1
_geom_angle_atom_site_label_2
_geom_angle_atom_site_label_3
_geom_angle
_geom_angle_site_symmetry_1
_geom_angle_site_symmetry_3
O1 Sm1 O8 145.26(9) . .
O1 Sm1 O9 77.51(9) . 2_656
O8 Sm1 O9 85.25(9) . 2_656
O1 Sm1 O5 90.65(9) . .
O8 Sm1 O5 76.38(9) . .
O9 Sm1 O5 127.79(9) 2_656 .
O1 Sm1 O6 78.01(9) . .
O8 Sm1 O6 127.40(9) . .
O9 Sm1 O6 146.08(9) 2_656 .
O5 Sm1 O6 75.44(9) . .
O1 Sm1 O7 129.94(9) . .
O8 Sm1 O7 80.39(9) . .
O9 Sm1 O7 143.29(9) 2_656 .
O5 Sm1 O7 81.17(9) . .
O6 Sm1 O7 52.07(8) . .
O1 Sm1 O4 73.18(9) . .
O8 Sm1 O4 73.44(9) . .
O9 Sm1 O4 75.71(9) 2_656 .
O5 Sm1 O4 52.33(9) . .
O6 Sm1 O4 118.51(9) . .
O7 Sm1 O4 130.42(9) . .
O1 Sm1 N1 71.53(10) . .
O8 Sm1 N1 134.00(10) . .
O9 Sm1 N1 78.05(10) 2_656 .
O5 Sm1 N1 145.51(10) . .
O6 Sm1 N1 72.13(10) . .
O7 Sm1 N1 88.02(10) . .
O4 Sm1 N1 139.61(9) . .
O1 Sm1 O2 130.37(9) . .
O8 Sm1 O2 69.35(9) . .
O9 Sm1 O2 71.70(8) 2_656 .
O5 Sm1 O2 138.97(9) . .
O6 Sm1 O2 108.33(8) . .
O7 Sm1 O2 71.63(9) . .
O4 Sm1 O2 131.75(9) . .
N1 Sm1 O2 64.74(9) . .
O1 Sm1 C20 84.64(10) . .
O8 Sm1 C20 69.36(10) . .
O9 Sm1 C20 101.37(10) 2_656 .
O5 Sm1 C20 26.44(10) . .
O6 Sm1 C20 99.33(10) . .
O7 Sm1 C20 104.76(10) . .
O4 Sm1 C20 26.40(10) . .
N1 Sm1 C20 155.80(11) . .
O2 Sm1 C20 138.56(9) . .
O1 Sm1 C34 103.88(10) . .
O8 Sm1 C34 104.07(10) . .
O9 Sm1 C34 155.83(10) 2_656 .
O5 Sm1 C34 76.35(10) . .
O6 Sm1 C34 25.89(9) . .
O7 Sm1 C34 26.19(9) . .
O4 Sm1 C34 128.15(10) . .
N1 Sm1 C34 79.58(10) . .
O2 Sm1 C34 90.52(9) . .
C20 Sm1 C34 102.79(11) . .
C7 N1 C8 116.9(3) . .
C7 N1 Sm1 131.2(3) . .
C8 N1 Sm1 111.8(2) . .
C11 N2 C12 123.0(3) . .
C1 O1 Sm1 142.5(2) . .
C1 O1 H1 108.7 . .
Sm1 O1 H1 108.7 . .
C9 O2 Sm1 116.2(2) . .
C9 O2 H2 121.9 . .
Sm1 O2 H2 121.9 . .
C13 O3 H3 109.5 . .
C20 O4 Sm1 90.4(2) . .
C20 O5 Sm1 94.0(2) . .
C27 O8 Sm1 148.2(2) . .
C34 O6 Sm1 93.3(2) . .
C34 O7 Sm1 93.0(2) . .
C27 O9 Sm1 137.7(2) . 2_656
O1 C1 C2 123.3(3) . .
O1 C1 C6 119.5(4) . .
C2 C1 C6 117.2(4) . .
C3 C2 C1 119.5(4) . .
C3 C2 C7 116.8(4) . .
C1 C2 C7 123.7(4) . .
C2 C3 C4 124.2(4) . .
C2 C3 H3A 117.9 . .
C4 C3 H3A 117.9 . .
C5 C4 C3 116.0(4) . .
C5 C4 C10 123.8(4) . .
C3 C4 C10 120.2(4) . .
C4 C5 C6 123.0(4) . .
C4 C5 H5 118.5 . .
C6 C5 H5 118.5 . .
C5 C6 C11 119.1(3) . .
C5 C6 C1 120.2(4) . .
C11 C6 C1 120.5(4) . .
N1 C7 C2 127.4(4) . .
N1 C7 H7 116.3 . .
C2 C7 H7 116.3 . .
N1 C8 C9 108.0(3) . .
N1 C8 H8A 110.1 . .
C9 C8 H8A 110.1 . .
N1 C8 H8B 110.1 . .
C9 C8 H8B 110.1 . .
H8A C8 H8B 108.4 . .
O2 C9 C8 106.6(3) . .
O2 C9 H9A 110.4 . .
C8 C9 H9A 110.4 . .
O2 C9 H9B 110.4 . .
C8 C9 H9B 110.4 . .
H9A C9 H9B 108.6 . .
C4 C10 H10A 109.5 . .
C4 C10 H10B 109.5 . .
H10A C10 H10B 109.5 . .
C4 C10 H10C 109.5 . .
H10A C10 H10C 109.5 . .
H10B C10 H10C 109.5 . .
N2 C11 C6 124.7(4) . .
N2 C11 H11 117.7 . .
C6 C11 H11 117.7 . .
N2 C12 C13 112.3(3) . .
N2 C12 H12A 109.1 . .
C13 C12 H12A 109.1 . .
N2 C12 H12B 109.1 . .
C13 C12 H12B 109.1 . .
H12A C12 H12B 107.9 . .
O3 C13 C12 111.4(4) . .
O3 C13 H13A 109.3 . .
C12 C13 H13A 109.3 . .
O3 C13 H13B 109.3 . .
C12 C13 H13B 109.3 . .
H13A C13 H13B 108.0 . .
C19 C14 C15 118.7(4) . .
C19 C14 C20 120.0(4) . .
C15 C14 C20 121.2(4) . .
C16 C15 C14 119.8(4) . .
C16 C15 H15 120.1 . .
C14 C15 H15 120.1 . .
C17 C16 C15 121.1(4) . .
C17 C16 H16 119.4 . .
C15 C16 H16 119.4 . .
C16 C17 C18 119.3(4) . .
C16 C17 H17 120.3 . .
C18 C17 H17 120.3 . .
C17 C18 C19 120.2(4) . .
C17 C18 H18 119.9 . .
C19 C18 H18 119.9 . .
C18 C19 C14 120.7(4) . .
C18 C19 H19 119.6 . .
C14 C19 H19 119.6 . .
O4 C20 O5 120.9(4) . .
O4 C20 C14 119.6(3) . .
O5 C20 C14 119.5(4) . .
O4 C20 Sm1 63.2(2) . .
O5 C20 Sm1 59.5(2) . .
C14 C20 Sm1 164.9(3) . .
C26 C21 C22 119.6(4) . .
C26 C21 C27 120.1(4) . .
C22 C21 C27 120.3(4) . .
C21 C22 C23 119.6(4) . .
C21 C22 H22 120.2 . .
C23 C22 H22 120.2 . .
C24 C23 C22 120.3(4) . .
C24 C23 H23 119.8 . .
C22 C23 H23 119.8 . .
C23 C24 C25 120.2(4) . .
C23 C24 H24 119.9 . .
C25 C24 H24 119.9 . .
C26 C25 C24 119.8(4) . .
C26 C25 H25 120.1 . .
C24 C25 H25 120.1 . .
C25 C26 C21 120.4(4) . .
C25 C26 H26 119.8 . .
C21 C26 H26 119.8 . .
O9 C27 O8 123.9(4) . .
O9 C27 C21 118.5(3) . .
O8 C27 C21 117.6(3) . .
C29 C28 C33 118.8(4) . .
C29 C28 C34 120.9(3) . .
C33 C28 C34 120.3(4) . .
C30 C29 C28 120.4(4) . .
C30 C29 H29 119.8 . .
C28 C29 H29 119.8 . .
C31 C30 C29 120.8(4) . .
C31 C30 H30 119.6 . .
C29 C30 H30 119.6 . .
C30 C31 C32 119.7(4) . .
C30 C31 H31 120.1 . .
C32 C31 H31 120.1 . .
C33 C32 C31 119.6(4) . .
C33 C32 H32 120.2 . .
C31 C32 H32 120.2 . .
C32 C33 C28 120.8(4) . .
C32 C33 H33 119.6 . .
C28 C33 H33 119.6 . .
O6 C34 O7 121.6(4) . .
O6 C34 C28 118.8(3) . .
O7 C34 C28 119.6(3) . .
O6 C34 Sm1 60.8(2) . .
O7 C34 Sm1 60.8(2) . .
C28 C34 Sm1 179.5(3) . .

loop_
_geom_bond_atom_site_label_1
_geom_bond_atom_site_label_2
_geom_bond_distance
_geom_bond_site_symmetry_2
Sm1 O1 2.314(3) .
Sm1 O8 2.362(3) .
Sm1 O9 2.420(3) 2_656
Sm1 O5 2.466(3) .
Sm1 O6 2.509(3) .
Sm1 O7 2.510(3) .
Sm1 O4 2.548(3) .
Sm1 N1 2.555(3) .
Sm1 O2 2.616(3) .
Sm1 C20 2.853(4) .
Sm1 C34 2.870(4) .
N1 C7 1.275(5) .
N1 C8 1.470(5) .
N2 C11 1.298(5) .
N2 C12 1.474(5) .
O1 C1 1.297(5) .
O1 H1 0.9500 .
O2 C9 1.427(5) .
O2 H2 0.9500 .
O3 C13 1.411(6) .
O3 H3 0.8400 .
O4 C20 1.269(5) .
O5 C20 1.274(5) .
O8 C27 1.272(4) .
O6 C34 1.255(4) .
O7 C34 1.268(5) .
O9 C27 1.256(4) .
O9 Sm1 2.420(3) 2_656
C1 C2 1.413(5) .
C1 C6 1.434(5) .
C2 C3 1.389(5) .
C2 C7 1.457(5) .
C3 C4 1.407(5) .
C3 H3A 0.9500 .
C4 C5 1.369(6) .
C4 C10 1.502(6) .
C5 C6 1.408(6) .
C5 H5 0.9500 .
C6 C11 1.429(5) .
C7 H7 0.9500 .
C8 C9 1.503(5) .
C8 H8A 0.9900 .
C8 H8B 0.9900 .
C9 H9A 0.9900 .
C9 H9B 0.9900 .
C10 H10A 0.9800 .
C10 H10B 0.9800 .
C10 H10C 0.9800 .
C11 H11 0.9500 .
C12 C13 1.500(6) .
C12 H12A 0.9900 .
C12 H12B 0.9900 .
C13 H13A 0.9900 .
C13 H13B 0.9900 .
C14 C19 1.385(6) .
C14 C15 1.394(5) .
C14 C20 1.485(5) .
C15 C16 1.381(6) .
C15 H15 0.9500 .
C16 C17 1.373(6) .
C16 H16 0.9500 .
C17 C18 1.378(6) .
C17 H17 0.9500 .
C18 C19 1.384(6) .
C18 H18 0.9500 .
C19 H19 0.9500 .
C21 C26 1.386(5) .
C21 C22 1.388(6) .
C21 C27 1.503(5) .
C22 C23 1.389(6) .
C22 H22 0.9500 .
C23 C24 1.372(6) .
C23 H23 0.9500 .
C24 C25 1.383(7) .
C24 H24 0.9500 .
C25 C26 1.376(6) .
C25 H25 0.9500 .
C26 H26 0.9500 .
C28 C29 1.387(5) .
C28 C33 1.395(5) .
C28 C34 1.497(5) .
C29 C30 1.378(6) .
C29 H29 0.9500 .
C30 C31 1.369(6) .
C30 H30 0.9500 .
C31 C32 1.397(6) .
C31 H31 0.9500 .
C32 C33 1.377(6) .
C32 H32 0.9500 .
C33 H33 0.9500 .

loop_
_geom_torsion_atom_site_label_1
_geom_torsion_atom_site_label_2
_geom_torsion_atom_site_label_3
_geom_torsion_atom_site_label_4
_geom_torsion
_geom_torsion_site_symmetry_1
O1 Sm1 N1 C7 -4.8(3) .
O8 Sm1 N1 C7 147.1(3) .
O9 Sm1 N1 C7 75.9(4) 2_656
O5 Sm1 N1 C7 -67.1(4) .
O6 Sm1 N1 C7 -87.8(4) .
O7 Sm1 N1 C7 -138.3(4) .
O4 Sm1 N1 C7 25.5(4) .
O2 Sm1 N1 C7 151.1(4) .
C20 Sm1 N1 C7 -15.3(5) .
C34 Sm1 N1 C7 -113.4(4) .
O1 Sm1 N1 C8 179.6(3) .
O8 Sm1 N1 C8 -28.5(3) .
O9 Sm1 N1 C8 -99.8(3) 2_656
O5 Sm1 N1 C8 117.3(3) .
O6 Sm1 N1 C8 96.6(3) .
O7 Sm1 N1 C8 46.1(2) .
O4 Sm1 N1 C8 -150.1(2) .
O2 Sm1 N1 C8 -24.5(2) .
C20 Sm1 N1 C8 169.1(3) .
C34 Sm1 N1 C8 71.0(2) .
O8 Sm1 O1 C1 -136.1(4) .
O9 Sm1 O1 C1 -74.0(4) 2_656
O5 Sm1 O1 C1 157.3(4) .
O6 Sm1 O1 C1 82.3(4) .
O7 Sm1 O1 C1 78.3(4) .
O4 Sm1 O1 C1 -152.6(4) .
N1 Sm1 O1 C1 7.4(4) .
O2 Sm1 O1 C1 -21.6(4) .
C20 Sm1 O1 C1 -176.9(4) .
C34 Sm1 O1 C1 81.2(4) .
O1 Sm1 O2 C9 21.3(3) .
O8 Sm1 O2 C9 167.7(3) .
O9 Sm1 O2 C9 75.9(2) 2_656
O5 Sm1 O2 C9 -157.1(2) .
O6 Sm1 O2 C9 -68.4(3) .
O7 Sm1 O2 C9 -106.0(2) .
O4 Sm1 O2 C9 125.8(2) .
N1 Sm1 O2 C9 -9.3(2) .
C20 Sm1 O2 C9 162.4(2) .
C34 Sm1 O2 C9 -87.5(2) .
O1 Sm1 O4 C20 -112.9(2) .
O8 Sm1 O4 C20 76.8(2) .
O9 Sm1 O4 C20 166.1(2) 2_656
O5 Sm1 O4 C20 -8.5(2) .
O6 Sm1 O4 C20 -47.2(2) .
O7 Sm1 O4 C20 15.7(3) .
N1 Sm1 O4 C20 -142.9(2) .
O2 Sm1 O4 C20 117.5(2) .
C34 Sm1 O4 C20 -18.3(3) .
O1 Sm1 O5 C20 76.5(2) .
O8 Sm1 O5 C20 -70.9(2) .
O9 Sm1 O5 C20 1.9(3) 2_656
O6 Sm1 O5 C20 154.0(2) .
O7 Sm1 O5 C20 -153.1(2) .
O4 Sm1 O5 C20 8.5(2) .
N1 Sm1 O5 C20 133.7(2) .
O2 Sm1 O5 C20 -104.7(2) .
C34 Sm1 O5 C20 -179.3(2) .
O1 Sm1 O8 C27 165.2(4) .
O9 Sm1 O8 C27 105.3(5) 2_656
O5 Sm1 O8 C27 -124.0(5) .
O6 Sm1 O8 C27 -64.7(5) .
O7 Sm1 O8 C27 -40.8(5) .
O4 Sm1 O8 C27 -178.2(5) .
N1 Sm1 O8 C27 36.9(5) .
O2 Sm1 O8 C27 33.1(5) .
C20 Sm1 O8 C27 -150.7(5) .
C34 Sm1 O8 C27 -52.1(5) .
O1 Sm1 O6 C34 -177.5(2) .
O8 Sm1 O6 C34 29.0(3) .
O9 Sm1 O6 C34 -132.9(2) 2_656
O5 Sm1 O6 C34 88.7(2) .
O7 Sm1 O6 C34 -1.4(2) .
O4 Sm1 O6 C34 119.4(2) .
N1 Sm1 O6 C34 -103.3(2) .
O2 Sm1 O6 C34 -48.6(2) .
C20 Sm1 O6 C34 100.1(2) .
O1 Sm1 O7 C34 6.4(3) .
O8 Sm1 O7 C34 -154.6(2) .
O9 Sm1 O7 C34 137.0(2) 2_656
O5 Sm1 O7 C34 -77.0(2) .
O6 Sm1 O7 C34 1.4(2) .
O4 Sm1 O7 C34 -96.2(2) .
N1 Sm1 O7 C34 70.1(2) .
O2 Sm1 O7 C34 134.1(2) .
C20 Sm1 O7 C34 -89.0(2) .
Sm1 O1 C1 C2 -6.6(6) .
Sm1 O1 C1 C6 173.2(3) .
O1 C1 C2 C3 179.5(4) .
C6 C1 C2 C3 -0.2(5) .
O1 C1 C2 C7 -0.4(6) .
C6 C1 C2 C7 179.9(4) .
C1 C2 C3 C4 1.3(6) .
C7 C2 C3 C4 -178.8(4) .
C2 C3 C4 C5 -0.6(6) .
C2 C3 C4 C10 -179.1(4) .
C3 C4 C5 C6 -1.3(6) .
C10 C4 C5 C6 177.2(4) .
C4 C5 C6 C11 -173.3(4) .
C4 C5 C6 C1 2.3(6) .
O1 C1 C6 C5 178.7(4) .
C2 C1 C6 C5 -1.5(5) .
O1 C1 C6 C11 -5.7(6) .
C2 C1 C6 C11 174.1(4) .
C8 N1 C7 C2 178.0(4) .
Sm1 N1 C7 C2 2.5(6) .
C3 C2 C7 N1 -178.3(4) .
C1 C2 C7 N1 1.6(7) .
C7 N1 C8 C9 -120.5(4) .
Sm1 N1 C8 C9 55.8(4) .
Sm1 O2 C9 C8 40.0(3) .
N1 C8 C9 O2 -62.7(4) .
C12 N2 C11 C6 -175.7(4) .
C5 C6 C11 N2 170.5(4) .
C1 C6 C11 N2 -5.1(6) .
C11 N2 C12 C13 -87.4(5) .
N2 C12 C13 O3 65.0(5) .
C19 C14 C15 C16 0.4(6) .
C20 C14 C15 C16 178.8(4) .
C14 C15 C16 C17 -0.4(7) .
C15 C16 C17 C18 0.2(7) .
C16 C17 C18 C19 0.0(7) .
C17 C18 C19 C14 0.0(7) .
C15 C14 C19 C18 -0.2(6) .
C20 C14 C19 C18 -178.6(4) .
Sm1 O4 C20 O5 15.4(4) .
Sm1 O4 C20 C14 -163.2(3) .
Sm1 O5 C20 O4 -15.9(4) .
Sm1 O5 C20 C14 162.6(3) .
C19 C14 C20 O4 170.2(4) .
C15 C14 C20 O4 -8.1(6) .
C19 C14 C20 O5 -8.4(6) .
C15 C14 C20 O5 173.3(4) .
C19 C14 C20 Sm1 73.6(12) .
C15 C14 C20 Sm1 -104.8(11) .
O1 Sm1 C20 O4 62.3(2) .
O8 Sm1 C20 O4 -94.2(2) .
O9 Sm1 C20 O4 -13.8(2) 2_656
O5 Sm1 C20 O4 164.7(4) .
O6 Sm1 C20 O4 139.2(2) .
O7 Sm1 C20 O4 -167.7(2) .
N1 Sm1 C20 O4 72.3(4) .
O2 Sm1 C20 O4 -88.9(2) .
C34 Sm1 C20 O4 165.4(2) .
O1 Sm1 C20 O5 -102.4(2) .
O8 Sm1 C20 O5 101.1(2) .
O9 Sm1 C20 O5 -178.5(2) 2_656
O6 Sm1 C20 O5 -25.5(2) .
O7 Sm1 C20 O5 27.6(2) .
O4 Sm1 C20 O5 -164.7(4) .
N1 Sm1 C20 O5 -92.4(3) .
O2 Sm1 C20 O5 106.4(2) .
C34 Sm1 C20 O5 0.7(2) .
O1 Sm1 C20 C14 167.0(11) .
O8 Sm1 C20 C14 10.4(11) .
O9 Sm1 C20 C14 90.9(11) 2_656
O5 Sm1 C20 C14 -90.6(11) .
O6 Sm1 C20 C14 -116.1(11) .
O7 Sm1 C20 C14 -63.1(11) .
O4 Sm1 C20 C14 104.7(11) .
N1 Sm1 C20 C14 177.0(10) .
O2 Sm1 C20 C14 15.7(12) .
C34 Sm1 C20 C14 -90.0(11) .
C26 C21 C22 C23 0.5(7) .
C27 C21 C22 C23 -179.0(4) .
C21 C22 C23 C24 -0.4(8) .
C22 C23 C24 C25 0.3(8) .
C23 C24 C25 C26 -0.4(8) .
C24 C25 C26 C21 0.5(7) .
C22 C21 C26 C25 -0.6(7) .
C27 C21 C26 C25 178.9(4) .
Sm1 O9 C27 O8 -30.7(6) 2_656
Sm1 O9 C27 C21 147.3(3) 2_656
Sm1 O8 C27 O9 -85.4(6) .
Sm1 O8 C27 C21 96.6(5) .
C26 C21 C27 O9 -4.7(5) .
C22 C21 C27 O9 174.9(4) .
C26 C21 C27 O8 173.4(4) .
C22 C21 C27 O8 -7.0(5) .
C33 C28 C29 C30 -2.1(6) .
C34 C28 C29 C30 174.4(4) .
C28 C29 C30 C31 0.0(7) .
C29 C30 C31 C32 2.3(8) .
C30 C31 C32 C33 -2.4(7) .
C31 C32 C33 C28 0.3(7) .
C29 C28 C33 C32 2.0(6) .
C34 C28 C33 C32 -174.6(4) .
Sm1 O6 C34 O7 2.6(4) .
Sm1 O6 C34 C28 179.7(3) .
Sm1 O7 C34 O6 -2.6(4) .
Sm1 O7 C34 C28 -179.6(3) .
C29 C28 C34 O6 -176.4(4) .
C33 C28 C34 O6 0.1(6) .
C29 C28 C34 O7 0.7(6) .
C33 C28 C34 O7 177.2(4) .
C29 C28 C34 Sm1 -142(31) .
C33 C28 C34 Sm1 34(31) .
O1 Sm1 C34 O6 2.5(2) .
O8 Sm1 C34 O6 -156.6(2) .
O9 Sm1 C34 O6 92.9(3) 2_656
O5 Sm1 C34 O6 -84.7(2) .
O7 Sm1 C34 O6 177.5(4) .
O4 Sm1 C34 O6 -76.8(2) .
N1 Sm1 C34 O6 70.4(2) .
O2 Sm1 C34 O6 134.6(2) .
C20 Sm1 C34 O6 -85.0(2) .
O1 Sm1 C34 O7 -174.9(2) .
O8 Sm1 C34 O7 25.9(2) .
O9 Sm1 C34 O7 -84.6(3) 2_656
O5 Sm1 C34 O7 97.8(2) .
O6 Sm1 C34 O7 -177.5(4) .
O4 Sm1 C34 O7 105.7(2) .
N1 Sm1 C34 O7 -107.1(2) .
O2 Sm1 C34 O7 -42.9(2) .
C20 Sm1 C34 O7 97.5(2) .
O1 Sm1 C34 C28 -32(31) .
O8 Sm1 C34 C28 169(100) .
O9 Sm1 C34 C28 58(31) 2_656
O5 Sm1 C34 C28 -119(31) .
O6 Sm1 C34 C28 -34(31) .
O7 Sm1 C34 C28 143(31) .
O4 Sm1 C34 C28 -111(31) .
N1 Sm1 C34 C28 36(31) .
O2 Sm1 C34 C28 100(31) .
C20 Sm1 C34 C28 -119(31) .
